data_7119985
loop_
_publ_author_name
'Tiwari, Dharmendra Kumar'
'Tiwari, Dipak Kumar'
'Mandalaparthi, Phanindrudu'
'Wakade, Sandip Balasaheb'
'Nanubolu, Jagadeesh Babu'

_publ_section_title
;
 \a,\b-Functionalization of Saturated Ketones with Anthranils via
 Cu-Catalyzed Sequential Dehydrogenation/Aza-Michael Addition/Annulation
 Cascade Reactions in One-Pot
;
_journal_name_full 'Chem. Commun.'
_journal_paper_doi 10.1039/C7CC01195D
_journal_year 2017
_chemical_formula_moiety 'C22 H14 Cl N O'
_chemical_formula_sum 'C22 H14 Cl N O'
_chemical_formula_weight 343.79
_space_group_crystal_system monoclinic
_space_group_IT_number 14
_space_group_name_Hall '-P 2ybc'
_space_group_name_H-M_alt 'P 1 21/c 1'
_symmetry_space_group_name_Hall '-P 2ybc'
_symmetry_space_group_name_H-M 'P 1 21/c 1'
_atom_sites_solution_hydrogens geom
_audit_creation_method SHELXL-2014/7
_audit_update_record
;
2017-01-06 deposited with the CCDC.
2017-04-19 downloaded from the CCDC.
;
_cell_angle_alpha 90
_cell_angle_beta 93.4770(10)
_cell_angle_gamma 90
_cell_formula_units_Z 4
_cell_length_a 11.8090(9)
_cell_length_b 13.9475(11)
_cell_length_c 10.4695(8)
_cell_measurement_reflns_used 3833
_cell_measurement_temperature 293(2)
_cell_measurement_theta_max 23.27
_cell_measurement_theta_min 2.44
_cell_volume 1721.2(2)
_computing_cell_refinement 'Bruker SMART'
_computing_data_collection 'Bruker SMART'
_computing_data_reduction 'Bruker SAINT'
_computing_molecular_graphics 'Bruker SHELXTL'
_computing_publication_material 'Bruker SHELXTL'
_computing_structure_refinement 'SHELXL-2014/7 (Sheldrick, 2014)'
_computing_structure_solution 'SHELXS-97 (Sheldrick, 1990)'
_diffrn_ambient_temperature 293(2)
_diffrn_measured_fraction_theta_full 0.999
_diffrn_measured_fraction_theta_max 0.999
_diffrn_measurement_device_type 'CCD area detector'
_diffrn_measurement_method 'phi and omega scans'
_diffrn_radiation_type MoK\a
_diffrn_radiation_wavelength 0.71073
_diffrn_reflns_av_R_equivalents 0.0347
_diffrn_reflns_av_unetI/netI 0.0252
_diffrn_reflns_Laue_measured_fraction_full 0.999
_diffrn_reflns_Laue_measured_fraction_max 0.999
_diffrn_reflns_limit_h_max 14
_diffrn_reflns_limit_h_min -14
_diffrn_reflns_limit_k_max 16
_diffrn_reflns_limit_k_min -16
_diffrn_reflns_limit_l_max 12
_diffrn_reflns_limit_l_min -12
_diffrn_reflns_number 16319
_diffrn_reflns_point_group_measured_fraction_full 0.999
_diffrn_reflns_point_group_measured_fraction_max 0.999
_diffrn_reflns_theta_full 25.000
_diffrn_reflns_theta_max 25.000
_diffrn_reflns_theta_min 2.262
_diffrn_source 'fine-focus sealed tube'
_exptl_absorpt_coefficient_mu 0.230
_exptl_absorpt_correction_T_max 0.964
_exptl_absorpt_correction_T_min 0.946
_exptl_absorpt_correction_type multi-scan
_exptl_absorpt_process_details 'Bruker AXS SADABS program'
_exptl_crystal_colour colourless
_exptl_crystal_density_diffrn 1.327
_exptl_crystal_description block
_exptl_crystal_F_000 712
_exptl_crystal_size_max 0.240
_exptl_crystal_size_mid 0.180
_exptl_crystal_size_min 0.160
_refine_diff_density_max 0.235
_refine_diff_density_min -0.182
_refine_diff_density_rms 0.043
_refine_ls_extinction_method none
_refine_ls_goodness_of_fit_ref 1.357
_refine_ls_hydrogen_treatment constr
_refine_ls_matrix_type full
_refine_ls_number_parameters 227
_refine_ls_number_reflns 3033
_refine_ls_number_restraints 0
_refine_ls_restrained_S_all 1.357
_refine_ls_R_factor_all 0.0892
_refine_ls_R_factor_gt 0.0815
_refine_ls_shift/su_max 0.000
_refine_ls_shift/su_mean 0.000
_refine_ls_structure_factor_coef Fsqd
_refine_ls_weighting_details 'w=1/[\s^2^(Fo^2^)+(0.0356P)^2^+1.3730P] where P=(Fo^2^+2Fc^2^)/3'
_refine_ls_weighting_scheme calc
_refine_ls_wR_factor_gt 0.1504
_refine_ls_wR_factor_ref 0.1539
_reflns_Friedel_coverage 0.000
_reflns_number_gt 2754
_reflns_number_total 3033
_reflns_threshold_expression 'I > 2\s(I)'
_cod_data_source_file c7cc01195d2.cif
_cod_data_source_block BE25
_cod_database_code 7119985
_shelx_shelxl_version_number 2014/7
_shelx_space_group_comment
;
The symmetry employed for this shelxl refinement is uniquely defined
by the following loop, which should always be used as a source of
symmetry information in preference to the above space-group names.
They are only intended as comments.
;
_shelx_estimated_absorpt_t_min 0.947
_shelx_estimated_absorpt_t_max 0.964
_exptl_absorpt_special_details 'Sheldrick,G.M.,(2003),University of gottingen,Germany'

loop_
_space_group_symop_operation_xyz
'x, y, z'
'-x, y+1/2, -z+1/2'
'-x, -y, -z'
'x, -y-1/2, z-1/2'

loop_
_atom_site_label
_atom_site_type_symbol
_atom_site_fract_x
_atom_site_fract_y
_atom_site_fract_z
_atom_site_U_iso_or_equiv
_atom_site_adp_type
_atom_site_occupancy
_atom_site_site_symmetry_order
_atom_site_calc_flag
_atom_site_refinement_flags_posn
_atom_site_refinement_flags_adp
C1 C 0.2310(3) 0.0586(2) 0.4507(3) 0.0485(8) Uani 1 1 d . .
H1 H 0.1658 0.0404 0.4025 0.058 Uiso 1 1 calc R U
C2 C 0.2288(3) 0.0530(2) 0.5849(3) 0.0407(7) Uani 1 1 d . .
C3 C 0.3243(3) 0.0764(2) 0.6599(3) 0.0371(7) Uani 1 1 d . .
C4 C 0.4216(3) 0.1074(2) 0.5966(3) 0.0376(7) Uani 1 1 d . .
C5 C 0.4129(3) 0.1122(2) 0.4612(3) 0.0411(7) Uani 1 1 d . .
C6 C 0.5081(3) 0.1430(2) 0.3970(3) 0.0510(9) Uani 1 1 d . .
H6 H 0.5034 0.1463 0.3081 0.061 Uiso 1 1 calc R U
C7 C 0.6060(3) 0.1679(2) 0.4622(3) 0.0528(9) Uani 1 1 d . .
H7 H 0.6679 0.1884 0.4187 0.063 Uiso 1 1 calc R U
C8 C 0.6133(3) 0.1625(2) 0.5957(3) 0.0476(8) Uani 1 1 d . .
C9 C 0.5251(3) 0.1324(2) 0.6627(3) 0.0431(8) Uani 1 1 d . .
H9 H 0.5329 0.1282 0.7514 0.052 Uiso 1 1 calc R U
C10 C 0.3284(2) 0.0644(2) 0.8018(3) 0.0390(7) Uani 1 1 d . .
C11 C 0.3225(3) -0.0265(2) 0.8534(3) 0.0474(8) Uani 1 1 d . .
H11 H 0.3159 -0.0795 0.7995 0.057 Uiso 1 1 calc R U
C12 C 0.3262(3) -0.0394(3) 0.9840(3) 0.0616(10) Uani 1 1 d . .
H12 H 0.3233 -0.1011 1.0175 0.074 Uiso 1 1 calc R U
C13 C 0.3341(3) 0.0376(3) 1.0646(3) 0.0682(11) Uani 1 1 d . .
H13 H 0.3359 0.0287 1.1527 0.082 Uiso 1 1 calc R U
C14 C 0.3394(4) 0.1279(3) 1.0145(3) 0.0701(11) Uani 1 1 d . .
H14 H 0.3445 0.1806 1.0690 0.084 Uiso 1 1 calc R U
C15 C 0.3373(3) 0.1417(3) 0.8837(3) 0.0555(9) Uani 1 1 d . .
H15 H 0.3418 0.2034 0.8508 0.067 Uiso 1 1 calc R U
C16 C 0.1208(3) 0.0216(2) 0.6407(3) 0.0485(8) Uani 1 1 d . .
C17 C 0.0666(3) 0.0881(2) 0.7295(3) 0.0453(8) Uani 1 1 d . .
C18 C -0.0009(3) 0.0525(3) 0.8212(4) 0.0640(10) Uani 1 1 d . .
H18 H -0.0139 -0.0131 0.8263 0.077 Uiso 1 1 calc R U
C19 C -0.0494(3) 0.1146(4) 0.9059(4) 0.0792(13) Uani 1 1 d . .
H19 H -0.0931 0.0903 0.9694 0.095 Uiso 1 1 calc R U
C20 C -0.0330(4) 0.2112(4) 0.8964(4) 0.0821(14) Uani 1 1 d . .
H20 H -0.0658 0.2525 0.9532 0.099 Uiso 1 1 calc R U
C21 C 0.0314(3) 0.2471(3) 0.8036(4) 0.0752(12) Uani 1 1 d . .
H21 H 0.0411 0.3130 0.7961 0.090 Uiso 1 1 calc R U
C22 C 0.0819(3) 0.1860(3) 0.7212(4) 0.0598(10) Uani 1 1 d . .
H22 H 0.1269 0.2108 0.6592 0.072 Uiso 1 1 calc R U
Cl1 Cl 0.74099(8) 0.19319(8) 0.67735(10) 0.0701(3) Uani 1 1 d . .
N1 N 0.3172(2) 0.0875(2) 0.3891(2) 0.0509(7) Uani 1 1 d . .
O1 O 0.0788(2) -0.05513(19) 0.6105(3) 0.0747(8) Uani 1 1 d . .

loop_
_atom_site_aniso_label
_atom_site_aniso_U_11
_atom_site_aniso_U_22
_atom_site_aniso_U_33
_atom_site_aniso_U_23
_atom_site_aniso_U_13
_atom_site_aniso_U_12
C1 0.051(2) 0.052(2) 0.0409(19) -0.0044(15) -0.0062(16) 0.0027(16)
C2 0.0470(18) 0.0337(16) 0.0411(18) -0.0027(13) 0.0008(14) 0.0018(14)
C3 0.0449(17) 0.0303(15) 0.0359(16) -0.0024(13) 0.0015(13) 0.0020(13)
C4 0.0453(18) 0.0313(16) 0.0362(16) 0.0014(13) 0.0031(14) 0.0048(13)
C5 0.0504(19) 0.0382(17) 0.0351(17) 0.0014(13) 0.0050(14) 0.0110(14)
C6 0.063(2) 0.056(2) 0.0343(17) 0.0042(15) 0.0124(16) 0.0105(18)
C7 0.052(2) 0.054(2) 0.054(2) 0.0037(17) 0.0200(17) 0.0024(17)
C8 0.0435(18) 0.0456(19) 0.054(2) -0.0030(16) 0.0062(16) 0.0049(15)
C9 0.0479(18) 0.0446(18) 0.0372(17) 0.0012(14) 0.0051(14) 0.0044(15)
C10 0.0370(16) 0.0458(18) 0.0342(16) -0.0002(14) 0.0032(13) -0.0055(14)
C11 0.057(2) 0.047(2) 0.0387(18) 0.0007(15) 0.0084(15) -0.0002(16)
C12 0.078(3) 0.065(2) 0.042(2) 0.0119(19) 0.0091(18) 0.000(2)
C13 0.078(3) 0.095(3) 0.0323(19) 0.005(2) 0.0064(18) -0.008(2)
C14 0.092(3) 0.076(3) 0.042(2) -0.020(2) 0.003(2) -0.013(2)
C15 0.074(2) 0.052(2) 0.0407(19) -0.0064(16) 0.0035(17) -0.0102(18)
C16 0.0481(19) 0.049(2) 0.0473(19) 0.0044(16) -0.0078(15) -0.0091(16)
C17 0.0357(17) 0.054(2) 0.0453(19) 0.0020(16) -0.0023(14) -0.0031(15)
C18 0.052(2) 0.079(3) 0.061(2) 0.010(2) 0.0046(19) -0.002(2)
C19 0.058(2) 0.124(4) 0.056(3) 0.010(3) 0.013(2) 0.006(3)
C20 0.064(3) 0.111(4) 0.071(3) -0.018(3) 0.001(2) 0.024(3)
C21 0.065(3) 0.064(3) 0.096(3) -0.017(2) 0.001(2) 0.012(2)
C22 0.054(2) 0.057(2) 0.069(2) -0.0017(19) 0.0092(18) 0.0032(18)
Cl1 0.0457(5) 0.0904(8) 0.0744(7) -0.0090(6) 0.0041(4) -0.0104(5)
N1 0.0585(18) 0.0609(18) 0.0327(15) -0.0007(13) -0.0012(13) 0.0069(15)
O1 0.0795(19) 0.0604(17) 0.085(2) -0.0157(15) 0.0117(15) -0.0272(15)

loop_
_atom_type_symbol
_atom_type_description
_atom_type_scat_dispersion_real
_atom_type_scat_dispersion_imag
_atom_type_scat_source
C C 0.0033 0.0016 'International Tables Vol C Tables 4.2.6.8 and 6.1.1.4'
H H 0.0000 0.0000 'International Tables Vol C Tables 4.2.6.8 and 6.1.1.4'
N N 0.0061 0.0033 'International Tables Vol C Tables 4.2.6.8 and 6.1.1.4'
O O 0.0106 0.0060 'International Tables Vol C Tables 4.2.6.8 and 6.1.1.4'
Cl Cl 0.1484 0.1585 'International Tables Vol C Tables 4.2.6.8 and 6.1.1.4'

loop_
_geom_angle_atom_site_label_1
_geom_angle_atom_site_label_2
_geom_angle_atom_site_label_3
_geom_angle
N1 C1 C2 125.0(3)
N1 C1 H1 117.5
C2 C1 H1 117.5
C3 C2 C1 119.6(3)
C3 C2 C16 122.3(3)
C1 C2 C16 118.1(3)
C2 C3 C4 117.5(3)
C2 C3 C10 121.2(3)
C4 C3 C10 121.2(3)
C9 C4 C5 119.1(3)
C9 C4 C3 123.0(3)
C5 C4 C3 117.9(3)
N1 C5 C6 118.1(3)
N1 C5 C4 123.2(3)
C6 C5 C4 118.7(3)
C7 C6 C5 121.3(3)
C7 C6 H6 119.4
C5 C6 H6 119.4
C6 C7 C8 119.4(3)
C6 C7 H7 120.3
C8 C7 H7 120.3
C9 C8 C7 122.1(3)
C9 C8 Cl1 119.4(3)
C7 C8 Cl1 118.5(3)
C8 C9 C4 119.5(3)
C8 C9 H9 120.3
C4 C9 H9 120.3
C15 C10 C11 118.6(3)
C15 C10 C3 121.9(3)
C11 C10 C3 119.5(3)
C12 C11 C10 120.6(3)
C12 C11 H11 119.7
C10 C11 H11 119.7
C13 C12 C11 120.5(4)
C13 C12 H12 119.7
C11 C12 H12 119.7
C12 C13 C14 119.4(3)
C12 C13 H13 120.3
C14 C13 H13 120.3
C13 C14 C15 120.6(4)
C13 C14 H14 119.7
C15 C14 H14 119.7
C10 C15 C14 120.3(3)
C10 C15 H15 119.8
C14 C15 H15 119.8
O1 C16 C17 122.0(3)
O1 C16 C2 120.0(3)
C17 C16 C2 118.0(3)
C18 C17 C22 119.0(4)
C18 C17 C16 120.0(3)
C22 C17 C16 121.0(3)
C17 C18 C19 119.9(4)
C17 C18 H18 120.0
C19 C18 H18 120.0
C20 C19 C18 120.2(4)
C20 C19 H19 119.9
C18 C19 H19 119.9
C21 C20 C19 120.1(4)
C21 C20 H20 120.0
C19 C20 H20 120.0
C20 C21 C22 120.1(4)
C20 C21 H21 119.9
C22 C21 H21 119.9
C21 C22 C17 120.6(4)
C21 C22 H22 119.7
C17 C22 H22 119.7
C1 N1 C5 116.8(3)

loop_
_geom_bond_atom_site_label_1
_geom_bond_atom_site_label_2
_geom_bond_distance
C1 N1 1.302(4)
C1 C2 1.409(4)
C1 H1 0.9300
C2 C3 1.374(4)
C2 C16 1.500(5)
C3 C4 1.428(4)
C3 C10 1.492(4)
C4 C9 1.412(4)
C4 C5 1.417(4)
C5 N1 1.365(4)
C5 C6 1.411(4)
C6 C7 1.351(5)
C6 H6 0.9300
C7 C8 1.396(5)
C7 H7 0.9300
C8 C9 1.357(4)
C8 Cl1 1.741(3)
C9 H9 0.9300
C10 C15 1.378(4)
C10 C11 1.382(4)
C11 C12 1.377(5)
C11 H11 0.9300
C12 C13 1.366(5)
C12 H12 0.9300
C13 C14 1.368(6)
C13 H13 0.9300
C14 C15 1.381(5)
C14 H14 0.9300
C15 H15 0.9300
C16 O1 1.213(4)
C16 C17 1.486(5)
C17 C18 1.377(5)
C17 C22 1.380(5)
C18 C19 1.388(6)
C18 H18 0.9300
C19 C20 1.365(7)
C19 H19 0.9300
C20 C21 1.365(6)
C20 H20 0.9300
C21 C22 1.375(5)
C21 H21 0.9300
C22 H22 0.9300

loop_
_geom_torsion_atom_site_label_1
_geom_torsion_atom_site_label_2
_geom_torsion_atom_site_label_3
_geom_torsion_atom_site_label_4
_geom_torsion
N1 C1 C2 C3 -2.0(5)
N1 C1 C2 C16 177.8(3)
C1 C2 C3 C4 1.1(4)
C16 C2 C3 C4 -178.6(3)
C1 C2 C3 C10 -175.4(3)
C16 C2 C3 C10 4.9(5)
C2 C3 C4 C9 -179.2(3)
C10 C3 C4 C9 -2.7(4)
C2 C3 C4 C5 0.2(4)
C10 C3 C4 C5 176.7(3)
C9 C4 C5 N1 178.5(3)
C3 C4 C5 N1 -1.0(4)
C9 C4 C5 C6 -0.8(4)
C3 C4 C5 C6 179.8(3)
N1 C5 C6 C7 -179.5(3)
C4 C5 C6 C7 -0.1(5)
C5 C6 C7 C8 0.4(5)
C6 C7 C8 C9 0.4(5)
C6 C7 C8 Cl1 179.1(3)
C7 C8 C9 C4 -1.3(5)
Cl1 C8 C9 C4 -180.0(2)
C5 C4 C9 C8 1.5(4)
C3 C4 C9 C8 -179.1(3)
C2 C3 C10 C15 -114.1(4)
C4 C3 C10 C15 69.5(4)
C2 C3 C10 C11 65.4(4)
C4 C3 C10 C11 -110.9(3)
C15 C10 C11 C12 -0.5(5)
C3 C10 C11 C12 180.0(3)
C10 C11 C12 C13 1.0(6)
C11 C12 C13 C14 -0.6(6)
C12 C13 C14 C15 -0.3(7)
C11 C10 C15 C14 -0.4(5)
C3 C10 C15 C14 179.2(3)
C13 C14 C15 C10 0.8(6)
C3 C2 C16 O1 -123.1(4)
C1 C2 C16 O1 57.2(4)
C3 C2 C16 C17 58.6(4)
C1 C2 C16 C17 -121.1(3)
O1 C16 C17 C18 28.4(5)
C2 C16 C17 C18 -153.4(3)
O1 C16 C17 C22 -151.1(4)
C2 C16 C17 C22 27.2(5)
C22 C17 C18 C19 -2.0(5)
C16 C17 C18 C19 178.6(3)
C17 C18 C19 C20 1.9(6)
C18 C19 C20 C21 -0.1(7)
C19 C20 C21 C22 -1.4(7)
C20 C21 C22 C17 1.2(6)
C18 C17 C22 C21 0.5(5)
C16 C17 C22 C21 179.9(3)
C2 C1 N1 C5 1.2(5)
C6 C5 N1 C1 179.5(3)
C4 C5 N1 C1 0.2(5)
